data_1569984
loop_
_publ_author_name
'Contreras-Montoya, Rafael'
'Smith, James P.'
'Boothroyd, Stephen C.'
'Aguilar, Juan A.'
'Mirzamani, Marzieh'
'Screen, Martin A.'
'Yufit, Dmitry S.'
'Robertson, Mark'
'He, Lilin'
'Qian, Shuo'
'Kumari, Harshita'
'Steed, Jonathan W.'

_publ_section_title
;
 Pathway complexity in fibre assembly: from liquid crystals to
 hyper-helical gelmorphs.
;
_journal_issue 41
_journal_name_full 'Chemical science'
_journal_page_first 11389
_journal_page_last 11401
_journal_paper_doi 10.1039/d3sc03841f
_journal_volume 14
_journal_year 2023
_chemical_absolute_configuration unk
_chemical_formula_moiety 'C21 H26 N6 O4, 0.5(C2 H6 O)'
_chemical_formula_sum 'C22 H29 N6 O4.5'
_chemical_formula_weight 449.51
_space_group_crystal_system monoclinic
_space_group_IT_number 4
_space_group_name_Hall 'P 2yb'
_space_group_name_H-M_alt 'P 1 21 1'
_atom_sites_solution_hydrogens geom
_atom_sites_solution_primary dual
_audit_creation_date 2022-11-22
_audit_creation_method
;
Olex2 1.5-beta
(compiled 2022.04.07 svn.rca3783a0 for OlexSys, GUI svn.r6498)
;
_audit_update_record
;
2022-11-28 deposited with the CCDC.	2023-09-26 downloaded from the CCDC.
;
_cell_angle_alpha 90
_cell_angle_beta 91.188(5)
_cell_angle_gamma 90
_cell_formula_units_Z 2
_cell_length_a 11.278(2)
_cell_length_b 4.5289(10)
_cell_length_c 22.111(5)
_cell_measurement_reflns_used 971
_cell_measurement_temperature 120.00
_cell_measurement_theta_max 17.83
_cell_measurement_theta_min 2.55
_cell_volume 1129.1(4)
_computing_cell_refinement 'SAINT v8.40A (Bruker AXS, 2019)'
_computing_data_collection 'APEX3 v.2017.3_0 (Bruker AXS, 2017)'
_computing_data_reduction 'SAINT v8.40A (Bruker AXS, 2019)'
_computing_molecular_graphics 'Olex2 1.5-beta (Dolomanov et al., 2009)'
_computing_publication_material 'Olex2 1.5-beta (Dolomanov et al., 2009)'
_computing_structure_refinement 'SHELXL 2018/3 (Sheldrick, 2015)'
_computing_structure_solution 'XM  (Sheldrick, 2008)'
_diffrn_ambient_temperature 120.00
_diffrn_detector 'Bruker PHOTON 100 CMOS'
_diffrn_detector_area_resol_mean 10.4
_diffrn_detector_type 'CMOS sensor'
_diffrn_measured_fraction_theta_full 0.996
_diffrn_measured_fraction_theta_max 0.996
_diffrn_measurement_device '3-circle diffractometer'
_diffrn_measurement_device_type 'Bruker D8 Venture'
_diffrn_measurement_method '\w- and \f-scans'
_diffrn_measurement_specimen_support 'MiTeGen MicroMount'
_diffrn_radiation_monochromator 'focusing mirrors'
_diffrn_radiation_probe x-ray
_diffrn_radiation_type MoK\a
_diffrn_radiation_wavelength 0.71073
_diffrn_reflns_av_R_equivalents 0.2458
_diffrn_reflns_av_unetI/netI 0.2980
_diffrn_reflns_Laue_measured_fraction_full 0.996
_diffrn_reflns_Laue_measured_fraction_max 0.996
_diffrn_reflns_limit_h_max 13
_diffrn_reflns_limit_h_min -13
_diffrn_reflns_limit_k_max 5
_diffrn_reflns_limit_k_min -5
_diffrn_reflns_limit_l_max 27
_diffrn_reflns_limit_l_min -27
_diffrn_reflns_number 19132
_diffrn_reflns_point_group_measured_fraction_full 0.998
_diffrn_reflns_point_group_measured_fraction_max 0.998
_diffrn_reflns_theta_full 25.242
_diffrn_reflns_theta_max 25.999
_diffrn_reflns_theta_min 2.607
_diffrn_source 'microfocus sealed X-ray tube'
_diffrn_source_current 1.0
_diffrn_source_power 0.05
_diffrn_source_type 'Incoatec I\mS microsource'
_diffrn_source_voltage 50.0
_diffrn_standards_number 0
_exptl_absorpt_coefficient_mu 0.095
_exptl_absorpt_correction_T_max 1.0000
_exptl_absorpt_correction_T_min 0.7040
_exptl_absorpt_correction_type multi-scan
_exptl_absorpt_process_details
;
SADABS-2016/2 (Bruker,2016/2) was used for absorption correction.
wR2(int) was 0.1464 before and 0.0709 after correction.
The Ratio of minimum to maximum transmission is 0.7040.
The \l/2 correction factor is Not present.
;
_exptl_crystal_colour 'clear colourless'
_exptl_crystal_colour_lustre clear
_exptl_crystal_colour_primary colourless
_exptl_crystal_density_diffrn 1.322
_exptl_crystal_description needle
_exptl_crystal_F_000 478
_exptl_crystal_size_max 0.17
_exptl_crystal_size_mid 0.04
_exptl_crystal_size_min 0.02
_refine_diff_density_max 0.241
_refine_diff_density_min -0.281
_refine_diff_density_rms 0.062
_refine_ls_abs_structure_details
;
 Flack x determined using 462 quotients [(I+)-(I-)]/[(I+)+(I-)]
 (Parsons, Flack and Wagner, Acta Cryst. B69 (2013) 249-259).
;
_refine_ls_abs_structure_Flack -2.4(10)
_refine_ls_extinction_method none
_refine_ls_goodness_of_fit_ref 0.932
_refine_ls_hydrogen_treatment constr
_refine_ls_matrix_type full
_refine_ls_number_parameters 311
_refine_ls_number_reflns 4432
_refine_ls_number_restraints 19
_refine_ls_restrained_S_all 0.935
_refine_ls_R_factor_all 0.2428
_refine_ls_R_factor_gt 0.0792
_refine_ls_shift/su_max 0.000
_refine_ls_shift/su_mean 0.000
_refine_ls_structure_factor_coef Fsqd
_refine_ls_weighting_details 'w=1/[\s^2^(Fo^2^)+(0.0499P)^2^] where P=(Fo^2^+2Fc^2^)/3'
_refine_ls_weighting_scheme calc
_refine_ls_wR_factor_gt 0.1343
_refine_ls_wR_factor_ref 0.1785
_reflns_Friedel_coverage 0.766
_reflns_Friedel_fraction_full 0.999
_reflns_Friedel_fraction_max 0.999
_reflns_number_gt 1756
_reflns_number_total 4432
_reflns_threshold_expression 'I > 2\s(I)'
_cod_data_source_file d3sc03841f2.cif
_cod_data_source_block 1RR_EtOH_d
_cod_depositor_comments
;
The following automatic conversions were performed:

data item '_diffrn_radiation_probe' value 'X-ray' was changed to
'x-ray' in accordance with the
/home/data/users/saulius/crontab/automatic-downloads/rss-feeds/RSC/lib/dictionaries/cif_core.dic
dictionary named 'cif_core.dic' version 2.4.2 last updated on
2011-04-26.

Automatic conversion script
Id: cif_fix_values 8170 2020-07-09 18:12:32Z antanas 

 Adding full bibliography for 1569983--1569987.cif.
;
_cod_original_formula_sum 'C22 H29 N6 O4.50'
_cod_database_code 1569984
_shelx_shelxl_version_number 2018/3
_shelx_space_group_comment
;
The symmetry employed for this shelxl refinement is uniquely defined
by the following loop, which should always be used as a source of
symmetry information in preference to the above space-group names.
They are only intended as comments.
;
_shelx_estimated_absorpt_t_max 0.998
_shelx_estimated_absorpt_t_min 0.984
_computing_bruker_data_scaling 'SADABS V2012/1 (Bruker AXS Inc.)'
_olex2_refinement_description
;
1. Fixed Uiso
 At 1.2 times of:
  All C(H) groups, All C(H,H) groups, All N(H) groups
 At 1.5 times of:
  All C(H,H,H) groups, All O(H) groups
2. Uiso/Uaniso restraints and constraints
Uanis(C23) \\sim Ueq, Uanis(O5) \\sim Ueq, Uanis(N5) \\sim Ueq: with sigma of
0.005 and sigma for terminal atoms of 0.01
3. Others
 Fixed Sof: O5(0.5) H5A(0.5) C22(0.5) H22A(0.5) H22B(0.5) C23(0.5) H23A(0.5)
 H23B(0.5) H23C(0.5)
4.a Ternary CH refined with riding coordinates:
 C6(H6A), C14(H14)
4.b Secondary CH2 refined with riding coordinates:
 C3(H3A,H3B), C22(H22A,H22B)
4.c Aromatic/amide H refined with riding coordinates:
 N1(H1), N2(H2), N3(H3), N4(H4), N5(H5), N6(H6), C9(H9), C10(H10), C11(H11),
 C12(H12), C13(H13), C17(H17), C18(H18), C19(H19), C20(H20), C21(H21)
4.d Idealised Me refined as rotating group:
 C7(H7A,H7B,H7C), C15(H15A,H15B,H15C), C23(H23A,H23B,H23C)
4.e Idealised tetrahedral OH refined as rotating group:
 O5(H5A)
;
_olex2_submission_special_instructions 'No special instructions were received'

loop_
_space_group_symop_operation_xyz
'x, y, z'
'-x, y+1/2, -z'

loop_
_atom_site_label
_atom_site_type_symbol
_atom_site_fract_x
_atom_site_fract_y
_atom_site_fract_z
_atom_site_U_iso_or_equiv
_atom_site_adp_type
_atom_site_occupancy
_atom_site_site_symmetry_order
_atom_site_calc_flag
_atom_site_refinement_flags_posn
_atom_site_refinement_flags_adp
_atom_site_refinement_flags_occupancy
_atom_site_disorder_assembly
_atom_site_disorder_group
O1 O 0.2727(5) 1.1919(12) 0.6734(2) 0.0373(16) Uani 1 1 d . . . . .
O2 O 0.2964(6) 0.7667(15) 0.5429(3) 0.0514(18) Uani 1 1 d . . . . .
O3 O 0.0599(6) 0.8099(15) 0.4212(2) 0.0507(18) Uani 1 1 d . . . . .
O4 O 0.1718(5) 1.1868(12) 0.3005(2) 0.0394(16) Uani 1 1 d . . . . .
N1 N 0.3136(6) 0.7577(17) 0.7209(3) 0.0336(18) Uani 1 1 d . . . . .
H1 H 0.291547 0.573161 0.726035 0.040 Uiso 1 1 calc R U . . .
N2 N 0.1725(5) 0.7743(16) 0.6452(3) 0.0325(18) Uani 1 1 d . . . . .
H2 H 0.143255 0.602488 0.655969 0.039 Uiso 1 1 calc R U . . .
N3 N 0.1369(6) 0.9155(14) 0.5923(3) 0.0354(18) Uani 1 1 d . . . . .
H3 H 0.067881 1.006095 0.590260 0.043 Uiso 1 1 calc R U . . .
N4 N 0.2479(6) 0.9134(15) 0.4016(3) 0.039(2) Uani 1 1 d . . . . .
H4 H 0.315419 0.992624 0.413849 0.047 Uiso 1 1 calc R U . . .
N5 N 0.2415(6) 0.7678(17) 0.3458(3) 0.0360(19) Uani 1 1 d . U . . .
H5 H 0.272280 0.591425 0.340459 0.043 Uiso 1 1 calc R U . . .
N6 N 0.1488(5) 0.7453(15) 0.2533(3) 0.0331(18) Uani 1 1 d . . . . .
H6 H 0.166974 0.556421 0.254342 0.040 Uiso 1 1 calc R U . . .
C1 C 0.2564(7) 0.920(2) 0.6795(4) 0.029(2) Uani 1 1 d . . . . .
C2 C 0.2072(9) 0.914(2) 0.5446(4) 0.042(3) Uani 1 1 d . . . . .
C3 C 0.1677(9) 1.1064(19) 0.4923(3) 0.039(3) Uani 1 1 d . . . . .
H3A H 0.091165 1.201015 0.501919 0.047 Uiso 1 1 calc R U . . .
H3B H 0.226865 1.264550 0.486341 0.047 Uiso 1 1 calc R U . . .
C4 C 0.1537(9) 0.9338(19) 0.4362(4) 0.035(2) Uani 1 1 d . . . . .
C5 C 0.1843(7) 0.918(2) 0.3002(4) 0.034(2) Uani 1 1 d . . . . .
C6 C 0.0818(7) 0.8578(19) 0.2014(3) 0.031(2) Uani 1 1 d . . . . .
H6A H 0.114468 1.056588 0.191230 0.037 Uiso 1 1 calc R U . . .
C7 C -0.0481(7) 0.898(2) 0.2179(4) 0.048(3) Uani 1 1 d . . . . .
H7A H -0.082781 0.705410 0.227238 0.072 Uiso 1 1 calc R U . . .
H7B H -0.091684 0.987039 0.183667 0.072 Uiso 1 1 calc R U . . .
H7C H -0.053110 1.027411 0.253233 0.072 Uiso 1 1 calc R U . . .
C8 C 0.1013(8) 0.6581(17) 0.1481(3) 0.025(2) Uani 1 1 d . . . . .
C9 C 0.0116(8) 0.5550(19) 0.1104(3) 0.032(2) Uani 1 1 d . . . . .
H9 H -0.067990 0.610911 0.117892 0.039 Uiso 1 1 calc R U . . .
C10 C 0.0345(8) 0.373(2) 0.0621(4) 0.038(2) Uani 1 1 d . . . . .
H10 H -0.029288 0.304585 0.037137 0.045 Uiso 1 1 calc R U . . .
C11 C 0.1479(8) 0.290(2) 0.0498(4) 0.039(2) Uani 1 1 d . . . . .
H11 H 0.163840 0.163626 0.016693 0.047 Uiso 1 1 calc R U . . .
C12 C 0.2389(7) 0.395(2) 0.0868(4) 0.038(2) Uani 1 1 d . . . . .
H12 H 0.318681 0.344346 0.078505 0.045 Uiso 1 1 calc R U . . .
C13 C 0.2149(8) 0.569(2) 0.1348(4) 0.038(2) Uani 1 1 d . . . . .
H13 H 0.278694 0.633080 0.160240 0.045 Uiso 1 1 calc R U . . .
C14 C 0.4118(7) 0.8738(19) 0.7583(4) 0.036(2) Uani 1 1 d . . . . .
H14 H 0.397560 1.089997 0.763835 0.043 Uiso 1 1 calc R U . . .
C15 C 0.5279(8) 0.840(2) 0.7250(4) 0.053(3) Uani 1 1 d . . . . .
H15A H 0.543479 0.630236 0.717880 0.080 Uiso 1 1 calc R U . . .
H15B H 0.592836 0.924862 0.749437 0.080 Uiso 1 1 calc R U . . .
H15C H 0.521968 0.943705 0.686099 0.080 Uiso 1 1 calc R U . . .
C16 C 0.4099(7) 0.7334(19) 0.8199(3) 0.027(2) Uani 1 1 d . . . . .
C17 C 0.3172(8) 0.781(3) 0.8576(4) 0.052(3) Uani 1 1 d . . . . .
H17 H 0.253829 0.902802 0.843648 0.062 Uiso 1 1 calc R U . . .
C18 C 0.3108(9) 0.661(2) 0.9144(4) 0.058(3) Uani 1 1 d . . . . .
H18 H 0.244273 0.702489 0.938677 0.070 Uiso 1 1 calc R U . . .
C19 C 0.3993(8) 0.484(2) 0.9361(4) 0.046(3) Uani 1 1 d . . . . .
H19 H 0.395761 0.401757 0.975510 0.055 Uiso 1 1 calc R U . . .
C20 C 0.4927(8) 0.428(2) 0.9002(4) 0.047(3) Uani 1 1 d . . . . .
H20 H 0.554920 0.302773 0.914502 0.057 Uiso 1 1 calc R U . . .
C21 C 0.4983(8) 0.551(2) 0.8423(4) 0.041(2) Uani 1 1 d . . . . .
H21 H 0.564547 0.508808 0.817921 0.050 Uiso 1 1 calc R U . . .
O5 O 0.5682(11) 0.820(3) 0.5592(5) 0.056(4) Uani 0.5 1 d . U P . .
H5A H 0.625062 0.859032 0.536623 0.084 Uiso 0.5 1 calc R U P . .
C22 C 0.5192(15) 0.536(5) 0.5429(8) 0.047(5) Uani 0.5 1 d . . P . .
H22A H 0.583581 0.437077 0.520754 0.056 Uiso 0.5 1 calc R U P . .
H22B H 0.457366 0.582120 0.511878 0.056 Uiso 0.5 1 calc R U P . .
C23 C 0.4669(14) 0.299(5) 0.5788(7) 0.050(5) Uani 0.5 1 d . U P . .
H23A H 0.468778 0.354611 0.621579 0.074 Uiso 0.5 1 calc R U P . .
H23B H 0.512387 0.116562 0.573394 0.074 Uiso 0.5 1 calc R U P . .
H23C H 0.384580 0.266642 0.565281 0.074 Uiso 0.5 1 calc R U P . .

loop_
_atom_site_aniso_label
_atom_site_aniso_U_11
_atom_site_aniso_U_22
_atom_site_aniso_U_33
_atom_site_aniso_U_23
_atom_site_aniso_U_13
_atom_site_aniso_U_12
O1 0.053(4) 0.009(4) 0.050(4) 0.005(3) -0.003(3) -0.007(3)
O2 0.078(5) 0.027(4) 0.050(4) -0.004(4) 0.002(4) 0.005(4)
O3 0.063(4) 0.046(5) 0.044(4) 0.000(3) 0.007(3) -0.006(4)
O4 0.062(4) 0.010(4) 0.047(4) -0.005(3) 0.003(3) 0.001(3)
N1 0.045(4) 0.018(4) 0.038(4) 0.007(4) -0.008(4) -0.010(4)
N2 0.052(5) 0.016(4) 0.030(4) 0.004(4) -0.010(4) -0.005(4)
N3 0.057(5) 0.014(4) 0.035(4) 0.007(4) -0.008(4) 0.004(4)
N4 0.051(5) 0.025(5) 0.042(5) -0.018(4) -0.006(4) -0.002(4)
N5 0.046(4) 0.026(4) 0.036(4) -0.018(4) -0.003(3) 0.009(4)
N6 0.059(5) 0.012(4) 0.028(4) -0.002(4) 0.001(4) 0.005(4)
C1 0.038(6) 0.022(6) 0.027(5) 0.004(5) 0.003(4) -0.008(5)
C2 0.067(7) 0.017(6) 0.043(6) -0.007(6) 0.003(6) 0.001(6)
C3 0.079(7) 0.019(6) 0.019(5) -0.005(4) 0.007(5) 0.002(5)
C4 0.052(6) 0.015(5) 0.038(6) 0.006(5) 0.001(5) 0.002(5)
C5 0.037(6) 0.029(6) 0.035(6) -0.003(6) 0.003(5) -0.007(6)
C6 0.044(6) 0.018(6) 0.032(5) 0.004(4) 0.007(4) 0.001(4)
C7 0.048(6) 0.046(7) 0.051(6) -0.015(5) 0.007(5) 0.004(5)
C8 0.038(6) 0.009(5) 0.027(5) 0.004(4) 0.006(4) 0.000(4)
C9 0.041(6) 0.025(5) 0.031(5) 0.007(5) -0.005(5) 0.006(5)
C10 0.048(6) 0.033(7) 0.032(5) 0.010(5) -0.004(5) 0.002(5)
C11 0.061(7) 0.020(5) 0.037(5) -0.003(5) 0.003(5) 0.001(6)
C12 0.030(5) 0.048(7) 0.035(5) -0.003(5) 0.005(4) -0.005(5)
C13 0.054(7) 0.030(6) 0.030(5) -0.004(5) 0.003(5) -0.010(5)
C14 0.047(6) 0.016(5) 0.045(5) 0.001(5) 0.000(5) -0.002(5)
C15 0.056(6) 0.045(7) 0.060(6) 0.019(5) 0.005(5) -0.013(5)
C16 0.025(5) 0.021(5) 0.036(5) 0.006(5) -0.005(4) 0.001(5)
C17 0.047(6) 0.050(7) 0.059(6) -0.005(6) -0.009(6) 0.023(6)
C18 0.062(7) 0.070(9) 0.043(6) -0.003(6) 0.017(6) 0.015(7)
C19 0.053(7) 0.047(8) 0.037(6) 0.009(5) 0.004(5) -0.005(6)
C20 0.044(6) 0.044(7) 0.055(6) 0.016(6) 0.009(5) 0.013(6)
C21 0.042(6) 0.040(6) 0.042(6) 0.015(5) 0.006(5) 0.011(6)
O5 0.055(8) 0.066(9) 0.046(7) 0.028(7) -0.009(6) -0.016(7)
C22 0.030(11) 0.045(14) 0.063(14) -0.008(12) -0.016(10) 0.002(11)
C23 0.041(9) 0.068(11) 0.039(8) 0.011(9) 0.004(8) 0.029(9)

loop_
_atom_type_symbol
_atom_type_description
_atom_type_scat_dispersion_real
_atom_type_scat_dispersion_imag
_atom_type_scat_source
C C 0.0033 0.0016 'International Tables Vol C Tables 4.2.6.8 and 6.1.1.4'
H H 0.0000 0.0000 'International Tables Vol C Tables 4.2.6.8 and 6.1.1.4'
N N 0.0061 0.0033 'International Tables Vol C Tables 4.2.6.8 and 6.1.1.4'
O O 0.0106 0.0060 'International Tables Vol C Tables 4.2.6.8 and 6.1.1.4'

loop_
_geom_angle_atom_site_label_1
_geom_angle_atom_site_label_2
_geom_angle_atom_site_label_3
_geom_angle
_geom_angle_site_symmetry_1
_geom_angle_site_symmetry_3
_geom_angle_publ_flag
C1 N1 C14 122.7(7) . . ?
C1 N2 N3 115.5(7) . . ?
C2 N3 N2 119.9(7) . . ?
C4 N4 N5 121.0(7) . . ?
C5 N5 N4 115.4(7) . . ?
C5 N6 C6 122.9(7) . . ?
O1 C1 N1 123.2(8) . . ?
O1 C1 N2 121.0(8) . . ?
N1 C1 N2 115.7(8) . . ?
O2 C2 N3 122.5(9) . . ?
O2 C2 C3 121.9(9) . . ?
N3 C2 C3 115.6(9) . . ?
C4 C3 C2 111.4(7) . . ?
O3 C4 N4 120.4(8) . . ?
O3 C4 C3 122.8(9) . . ?
N4 C4 C3 116.8(8) . . ?
O4 C5 N5 123.0(8) . . ?
O4 C5 N6 123.1(9) . . ?
N6 C5 N5 113.8(8) . . ?
N6 C6 C7 109.8(7) . . ?
N6 C6 C8 109.1(7) . . ?
C8 C6 C7 114.5(7) . . ?
C9 C8 C6 124.0(8) . . ?
C9 C8 C13 116.4(8) . . ?
C13 C8 C6 119.5(8) . . ?
C10 C9 C8 121.6(8) . . ?
C11 C10 C9 120.7(8) . . ?
C10 C11 C12 118.3(8) . . ?
C13 C12 C11 120.3(8) . . ?
C12 C13 C8 122.6(8) . . ?
N1 C14 C15 109.7(7) . . ?
N1 C14 C16 109.6(7) . . ?
C16 C14 C15 115.2(7) . . ?
C17 C16 C14 120.7(8) . . ?
C17 C16 C21 115.6(8) . . ?
C21 C16 C14 123.7(8) . . ?
C16 C17 C18 123.5(9) . . ?
C19 C18 C17 120.2(9) . . ?
C20 C19 C18 118.6(9) . . ?
C19 C20 C21 120.6(9) . . ?
C16 C21 C20 121.4(8) . . ?
O5 C22 C23 132.3(16) . . ?

loop_
_geom_bond_atom_site_label_1
_geom_bond_atom_site_label_2
_geom_bond_distance
_geom_bond_site_symmetry_2
_geom_bond_publ_flag
O1 C1 1.253(10) . ?
O2 C2 1.209(9) . ?
O3 C4 1.236(9) . ?
O4 C5 1.224(10) . ?
N1 C1 1.330(10) . ?
N1 C14 1.466(9) . ?
N2 N3 1.384(8) . ?
N2 C1 1.371(9) . ?
N3 C2 1.333(11) . ?
N4 N5 1.398(8) . ?
N4 C4 1.325(9) . ?
N5 C5 1.368(10) . ?
N6 C5 1.354(10) . ?
N6 C6 1.454(9) . ?
C2 C3 1.507(12) . ?
C3 C4 1.473(10) . ?
C6 C7 1.528(10) . ?
C6 C8 1.505(10) . ?
C8 C9 1.379(10) . ?
C8 C13 1.380(11) . ?
C9 C10 1.377(10) . ?
C10 C11 1.366(10) . ?
C11 C12 1.383(10) . ?
C12 C13 1.354(11) . ?
C14 C15 1.524(11) . ?
C14 C16 1.504(10) . ?
C16 C17 1.366(11) . ?
C16 C21 1.378(10) . ?
C17 C18 1.370(12) . ?
C18 C19 1.361(12) . ?
C19 C20 1.356(11) . ?
C20 C21 1.400(11) . ?
O5 C22 1.44(2) . ?
C22 C23 1.47(2) . ?

loop_
_geom_hbond_atom_site_label_D
_geom_hbond_atom_site_label_H
_geom_hbond_atom_site_label_A
_geom_hbond_distance_DH
_geom_hbond_distance_HA
_geom_hbond_distance_DA
_geom_hbond_angle_DHA
_geom_hbond_site_symmetry_A
_geom_hbond_publ_flag
N1 H1 O1 0.88 2.09 2.804(9) 137.6 1_545 yes
N2 H2 O1 0.88 2.39 2.931(9) 120.0 1_545 yes
N3 H3 O3 0.88 2.01 2.860(10) 163.6 2_556 yes
N4 H4 O5 0.88 2.06 2.892(15) 157.7 2_656 yes
N5 H5 O4 0.88 2.32 2.918(9) 125.3 1_545 yes
N6 H6 O4 0.88 1.96 2.747(9) 147.9 1_545 yes

loop_
_geom_torsion_atom_site_label_1
_geom_torsion_atom_site_label_2
_geom_torsion_atom_site_label_3
_geom_torsion_atom_site_label_4
_geom_torsion
_geom_torsion_site_symmetry_1
_geom_torsion_site_symmetry_2
_geom_torsion_site_symmetry_3
_geom_torsion_site_symmetry_4
_geom_torsion_publ_flag
N1 C1 N2 N3 -163.0(7) . . . . ?
N2 N3 C2 O2 8.2(13) . . . . ?
N3 N2 C1 O1 20.3(11) . . . . ?
N4 N5 C5 O4 22.0(12) . . . . ?
N5 N4 C4 O3 4.0(12) . . . . ?
N6 C5 N5 N4 -161.5(7) . . . . ?
C1 N2 N3 C2 76.0(9) . . . . ?
C2 C3 C4 O3 88.7(10) . . . . ?
C2 C3 C4 N4 -90.7(10) . . . . ?
C3 C2 N3 N2 -172.4(7) . . . . ?
C3 C4 N4 N5 -176.5(7) . . . . ?
C4 N4 N5 C5 74.9(10) . . . . ?
C4 C3 C2 O2 56.4(12) . . . . ?
C4 C3 C2 N3 -123.0(9) . . . . ?
C6 N6 C5 O4 -6.3(13) . . . . ?
C6 N6 C5 N5 177.2(6) . . . . ?
C7 C6 N6 C5 -77.9(9) . . . . ?
C7 C6 C8 C9 10.1(11) . . . . ?
C7 C6 C8 C13 -170.1(8) . . . . ?
C8 C6 N6 C5 155.9(7) . . . . ?
C9 C8 C6 N6 133.5(7) . . . . ?
C13 C8 C6 N6 -46.7(10) . . . . ?
C14 N1 C1 O1 -7.9(12) . . . . ?
C14 N1 C1 N2 175.5(7) . . . . ?
C15 C14 N1 C1 -86.3(9) . . . . ?
C15 C14 C16 C17 171.4(8) . . . . ?
C15 C14 C16 C21 -8.9(12) . . . . ?
C16 C14 N1 C1 146.4(7) . . . . ?
C17 C16 C14 N1 -64.4(11) . . . . ?
C21 C16 C14 N1 115.3(9) . . . . ?
